data_7027142
loop_
_publ_author_name
'Sakiyama, Hiroshi'
'Mochizuki, Rieko'
'Sugawara, Akihiko'
'Sakamoto, Masatomi'
'Nishida, Yuzo'
'Yamasaki, Mikio'

_publ_section_title
;
 Dinuclear zinc(II) complex of a new acyclic phenol-based dinucleating
 ligand with four methoxyethyl chelating arms: first dizinc model with
 aminopeptidase function
;
_journal_issue 6
_journal_name_full 'Journal of the Chemical Society, Dalton Transactions'
_journal_page_first 997
_journal_paper_doi 10.1039/a808055k
_journal_year 1999
_chemical_formula_sum 'C50 H64 B Cl3 N2 O9 Zn2'
_chemical_formula_weight 1084.99
_space_group_IT_number 2
_symmetry_cell_setting triclinic
_symmetry_Int_Tables_number 2
_symmetry_space_group_name_Hall '-P 1'
_symmetry_space_group_name_H-M 'P -1'
_cell_angle_alpha 99.200(2)
_cell_angle_beta 114.834(1)
_cell_angle_gamma 69.368(4)
_cell_formula_units_Z 2
_cell_length_a 14.626(1)
_cell_length_b 16.343(2)
_cell_length_c 13.398(1)
_cell_measurement_reflns_used 10214
_cell_measurement_temperature 297.2
_cell_measurement_theta_max 27.5
_cell_measurement_theta_min 2.55
_cell_volume 2719.7(4)
_computing_cell_refinement 'MSC/AFC Diffractometer Control'
_computing_data_collection 'MSC/AFC Diffractometer Control'
_computing_data_reduction teXsan
_computing_publication_material teXsan
_computing_structure_refinement teXsan
_diffrn_detector_area_resol_mean 12.195
_diffrn_measured_fraction_theta_full 0.9261
_diffrn_measured_fraction_theta_max 0.9261
_diffrn_measurement_device_type 'Rigaku RASA-7 QUANTUM'
_diffrn_measurement_method \f
_diffrn_radiation_type 'Mo K\a'
_diffrn_radiation_wavelength 0.7107
_diffrn_reflns_av_R_equivalents 0.023
_diffrn_reflns_limit_h_max 16
_diffrn_reflns_limit_h_min -18
_diffrn_reflns_limit_k_max 20
_diffrn_reflns_limit_k_min -21
_diffrn_reflns_limit_l_max 17
_diffrn_reflns_limit_l_min 0
_diffrn_reflns_number 24447
_diffrn_reflns_theta_full 27.50
_diffrn_reflns_theta_max 27.50
_exptl_absorpt_coefficient_mu 1.081
_exptl_absorpt_correction_T_max 1.1329
_exptl_absorpt_correction_T_min 0.6461
_exptl_absorpt_correction_type multi-scan
_exptl_crystal_colour clear
_exptl_crystal_density_diffrn 1.325
_exptl_crystal_density_method 'not measured'
_exptl_crystal_description platelet
_exptl_crystal_size_max 0.560
_exptl_crystal_size_mid 0.300
_exptl_crystal_size_min 0.160
_refine_diff_density_max 0.44
_refine_diff_density_min -0.45
_refine_ls_extinction_method none
_refine_ls_goodness_of_fit_ref 1.439
_refine_ls_hydrogen_treatment noref
_refine_ls_number_parameters 582
_refine_ls_number_reflns 6909
_refine_ls_R_factor_gt 0.0564
_refine_ls_shift/su_max 0.0010
_refine_ls_structure_factor_coef F
_refine_ls_weighting_details 'w = 1/[\s^2^(Fo) + 0.00302|Fo|^2^]'
_refine_ls_weighting_scheme calc
_refine_ls_wR_factor_ref 0.0859
_reflns_number_gt 6909
_reflns_number_total 11564
_reflns_threshold_expression F^2^>3.0\s(F^2^)
_cod_data_source_file 808055ksup1.cif
_cod_data_source_block Yamagata_Univ._Dr._Sakiyama
_cod_original_sg_symbol_H-M 'P -1         '
_cod_original_formula_sum 'C50 H64 B Cl3 N2 O9 Zn2 '
_cod_database_code 7027142

loop_
_symmetry_equiv_pos_as_xyz
x,y,z
-x,-y,-z

loop_
_atom_site_label
_atom_site_type_symbol
_atom_site_fract_x
_atom_site_fract_y
_atom_site_fract_z
_atom_site_U_iso_or_equiv
_atom_site_adp_type
_atom_site_occupancy
_atom_site_calc_flag
_atom_site_refinement_flags
Zn(1) Zn 0.79242(4) 0.20718(3) 0.80161(4) 0.0592(2) Uani 1.00 d .
Zn(2) Zn 0.84105(3) 0.38634(3) 0.79653(4) 0.0508(1) Uani 1.00 d .
Cl(1a) Cl 0.4930(4) 0.1239(3) 1.0113(6) 0.2012 Uiso 0.60 d P
Cl(1b) Cl 0.5274(7) 0.2399(6) 0.9427(9) 0.2080 Uiso 0.40 d P
Cl(2a) Cl 0.4284(4) 0.3107(3) 1.0502(5) 0.2012 Uiso 0.60 d P
Cl(2b) Cl 0.3648(7) 0.2822(5) 1.0289(9) 0.2080 Uiso 0.40 d P
Cl(3a) Cl 0.2698(3) 0.2245(4) 0.9356(5) 0.2012 Uiso 0.60 d P
Cl(3b) Cl 0.4674(8) 0.1021(4) 0.984(1) 0.2080 Uiso 0.40 d P
O(1) O 0.7964(2) 0.2865(2) 0.7058(2) 0.0563(8) Uani 1.00 d .
O(2) O 0.7518(3) 0.1223(3) 0.8788(3) 0.089(1) Uani 1.00 d .
O(3) O 0.9021(4) 0.0776(2) 0.7509(4) 0.103(1) Uani 1.00 d .
O(4) O 0.9034(2) 0.4951(2) 0.8740(3) 0.0639(8) Uani 1.00 d .
O(5) O 0.6962(2) 0.5023(2) 0.6764(3) 0.079(1) Uani 1.00 d .
O(6) O 0.6916(3) 0.3055(2) 0.8572(3) 0.078(1) Uani 1.00 d .
O(7) O 0.7537(2) 0.4174(2) 0.8850(3) 0.0688(9) Uani 1.00 d .
O(8) O 0.9255(2) 0.2017(2) 0.9329(3) 0.0707(9) Uani 1.00 d .
O(9) O 0.9781(2) 0.3061(2) 0.9067(3) 0.0642(8) Uani 1.00 d .
N(1) N 0.6826(3) 0.1578(3) 0.6629(3) 0.075(1) Uani 1.00 d .
N(2) N 0.8964(2) 0.4056(2) 0.6797(3) 0.0535(9) Uani 1.00 d .
C(1) C 0.7795(3) 0.2704(2) 0.5987(3) 0.052(1) Uani 1.00 d .
C(2) C 0.6941(3) 0.2407(3) 0.5289(4) 0.064(1) Uani 1.00 d .
C(3) C 0.6758(5) 0.2268(4) 0.4188(4) 0.083(2) Uani 1.00 d .
C(4) C 0.7387(5) 0.2405(4) 0.3749(4) 0.090(2) Uani 1.00 d .
C(5) C 0.8244(4) 0.2697(3) 0.4457(4) 0.074(1) Uani 1.00 d .
C(6) C 0.8444(3) 0.2849(3) 0.5562(3) 0.060(1) Uani 1.00 d .
C(7) C 0.6245(4) 0.2257(3) 0.5764(4) 0.070(1) Uani 1.00 d .
C(8) C 0.6091(5) 0.1495(5) 0.7058(5) 0.101(2) Uani 1.00 d .
C(9) C 0.6690(7) 0.0917(6) 0.8064(6) 0.124(3) Uani 1.00 d .
C(10) C 0.810(1) 0.0855(9) 0.9809(7) 0.203(6) Uani 1.00 d .
C(11) C 0.7354(6) 0.0716(4) 0.6190(5) 0.097(2) Uani 1.00 d .
C(12) C 0.8512(7) 0.0547(5) 0.6438(8) 0.139(3) Uani 1.00 d .
C(13) C 1.0090(8) 0.0614(8) 0.7802(9) 0.191(4) Uani 1.00 d .
C(14) C 0.7180(9) 0.2232(6) 0.2537(5) 0.143(4) Uani 1.00 d .
C(15) C 0.9336(3) 0.3188(3) 0.6299(4) 0.058(1) Uani 1.00 d .
C(16) C 0.9888(3) 0.4357(3) 0.7510(4) 0.063(1) Uani 1.00 d .
C(17) C 0.9591(4) 0.5147(3) 0.8196(4) 0.070(1) Uani 1.00 d .
C(18) C 0.8503(4) 0.5713(3) 0.9203(4) 0.078(1) Uani 1.00 d .
C(19) C 0.8185(3) 0.4695(3) 0.5915(4) 0.065(1) Uani 1.00 d .
C(20) C 0.7037(3) 0.4858(3) 0.5736(4) 0.070(1) Uani 1.00 d .
C(21) C 0.5918(4) 0.5262(5) 0.6695(6) 0.110(2) Uani 1.00 d .
C(22) C 0.6981(3) 0.3791(3) 0.8968(4) 0.066(1) Uani 1.00 d .
C(23) C 0.6318(5) 0.4253(5) 0.9606(5) 0.100(2) Uani 1.00 d .
C(24) C 0.9922(3) 0.2411(3) 0.9551(4) 0.061(1) Uani 1.00 d .
C(25) C 1.0984(5) 0.2061(4) 1.0492(5) 0.094(2) Uani 1.00 d .
C(26) C 0.2740(3) 0.3051(2) 0.5997(3) 0.0522(9) Uani 1.00 d .
C(27) C 0.3523(4) 0.3401(3) 0.6077(4) 0.067(1) Uani 1.00 d .
C(28) C 0.3861(4) 0.3976(4) 0.6903(5) 0.083(2) Uani 1.00 d .
C(29) C 0.3455(4) 0.4236(4) 0.7695(4) 0.082(1) Uani 1.00 d .
C(30) C 0.2702(4) 0.3914(3) 0.7647(4) 0.077(1) Uani 1.00 d .
C(31) C 0.2366(3) 0.3334(3) 0.6825(4) 0.064(1) Uani 1.00 d .
C(32) C 0.2268(4) 0.1579(3) 0.5612(4) 0.069(1) Uani 1.00 d .
C(33) C 0.3179(5) 0.1119(3) 0.6472(5) 0.090(2) Uani 1.00 d .
C(34) C 0.3212(8) 0.0451(4) 0.7031(7) 0.134(3) Uani 1.00 d .
C(35) C 0.231(1) 0.0229(5) 0.673(1) 0.146(4) Uani 1.00 d .
C(36) C 0.1370(10) 0.0694(6) 0.5912(9) 0.137(4) Uani 1.00 d .
C(37) C 0.1356(5) 0.1357(3) 0.5367(6) 0.090(2) Uani 1.00 d .
C(38) C 0.1070(3) 0.2886(2) 0.4142(3) 0.054(1) Uani 1.00 d .
C(39) C 0.0431(3) 0.3718(2) 0.4325(3) 0.0515(10) Uani 1.00 d .
C(40) C -0.0596(3) 0.4112(3) 0.3574(4) 0.060(1) Uani 1.00 d .
C(41) C -0.1019(3) 0.3692(4) 0.2599(4) 0.075(1) Uani 1.00 d .
C(42) C -0.0407(4) 0.2885(4) 0.2400(4) 0.088(2) Uani 1.00 d .
C(43) C 0.0582(4) 0.2500(3) 0.3142(4) 0.079(1) Uani 1.00 d .
C(44) C 0.3022(3) 0.2003(2) 0.4291(3) 0.0505(9) Uani 1.00 d .
C(45) C 0.3711(3) 0.1151(2) 0.4320(3) 0.054(1) Uani 1.00 d .
C(46) C 0.4312(3) 0.0874(3) 0.3686(4) 0.063(1) Uani 1.00 d .
C(47) C 0.4258(3) 0.1435(3) 0.2990(4) 0.065(1) Uani 1.00 d .
C(48) C 0.3597(4) 0.2284(3) 0.2933(4) 0.071(1) Uani 1.00 d .
C(49) C 0.3003(3) 0.2554(3) 0.3579(4) 0.065(1) Uani 1.00 d .
C(50a) C 0.3973(4) 0.2253(3) 0.9567(4) 0.2012 Uiso 0.60 d P
C(50b) C 0.4205(5) 0.2111(5) 0.9401(6) 0.2080 Uiso 0.40 d P
B(1) B 0.2284(3) 0.2373(3) 0.5020(4) 0.052(1) Uani 1.00 d .
H(3) H 0.6176 0.2071 0.3717 0.1001 Uiso 1.00 calc .
H(5) H 0.8692 0.2792 0.4171 0.0891 Uiso 1.00 calc .
H(7a) H 0.5695 0.2079 0.5185 0.0841 Uiso 1.00 calc .
H(7b) H 0.5943 0.2792 0.6077 0.0841 Uiso 1.00 calc .
H(8a) H 0.5720 0.2059 0.7255 0.1211 Uiso 1.00 calc .
H(8b) H 0.5597 0.1244 0.6504 0.1211 Uiso 1.00 calc .
H(9a) H 0.6968 0.0329 0.7855 0.1482 Uiso 1.00 calc .
H(9b) H 0.6227 0.0947 0.8407 0.1482 Uiso 1.00 calc .
H(10a) H 0.8657 0.1100 1.0207 0.2435 Uiso 1.00 calc .
H(10b) H 0.7653 0.0969 1.0197 0.2435 Uiso 1.00 calc .
H(10c) H 0.8396 0.0241 0.9731 0.2435 Uiso 1.00 calc .
H(11a) H 0.7303 0.0260 0.6504 0.1160 Uiso 1.00 calc .
H(11b) H 0.6982 0.0706 0.5414 0.1160 Uiso 1.00 calc .
H(12a) H 0.8566 0.0883 0.5961 0.1669 Uiso 1.00 calc .
H(12b) H 0.8835 -0.0057 0.6326 0.1669 Uiso 1.00 calc .
H(13a) H 1.0402 0.0786 0.8547 0.2291 Uiso 1.00 calc .
H(13b) H 1.0421 0.0007 0.7717 0.2291 Uiso 1.00 calc .
H(13c) H 1.0186 0.0937 0.7344 0.2291 Uiso 1.00 calc .
H(14a) H 0.7790 0.1808 0.2464 0.1711 Uiso 1.00 calc .
H(14b) H 0.6590 0.2021 0.2188 0.1711 Uiso 1.00 calc .
H(14c) H 0.7030 0.2760 0.2201 0.1711 Uiso 1.00 calc .
H(15a) H 0.9700 0.3239 0.5881 0.0697 Uiso 1.00 calc .
H(15b) H 0.9809 0.2783 0.6873 0.0697 Uiso 1.00 calc .
H(16a) H 1.0418 0.3896 0.7987 0.0754 Uiso 1.00 calc .
H(16b) H 1.0164 0.4499 0.7057 0.0754 Uiso 1.00 calc .
H(17a) H 0.9145 0.5641 0.7739 0.0836 Uiso 1.00 calc .
H(17b) H 1.0212 0.5265 0.8723 0.0836 Uiso 1.00 calc .
H(18a) H 0.8152 0.5558 0.9566 0.0931 Uiso 1.00 calc .
H(18b) H 0.9006 0.5975 0.9718 0.0931 Uiso 1.00 calc .
H(18c) H 0.7995 0.6115 0.8636 0.0931 Uiso 1.00 calc .
H(19a) H 0.8331 0.5235 0.6109 0.0785 Uiso 1.00 calc .
H(19b) H 0.8269 0.4478 0.5247 0.0785 Uiso 1.00 calc .
H(20a) H 0.6832 0.4358 0.5401 0.0842 Uiso 1.00 calc .
H(20b) H 0.6585 0.5349 0.5276 0.0842 Uiso 1.00 calc .
H(21a) H 0.5919 0.5368 0.7414 0.1323 Uiso 1.00 calc .
H(21b) H 0.5497 0.5777 0.6274 0.1323 Uiso 1.00 calc .
H(21c) H 0.5630 0.4802 0.6352 0.1323 Uiso 1.00 calc .
H(23a) H 0.6523 0.3914 1.0223 0.1196 Uiso 1.00 calc .
H(23b) H 0.6417 0.4806 0.9851 0.1196 Uiso 1.00 calc .
H(23c) H 0.5590 0.4335 0.9151 0.1196 Uiso 1.00 calc .
H(25a) H 1.1415 0.2411 1.0589 0.1128 Uiso 1.00 calc .
H(25b) H 1.0877 0.2077 1.1147 0.1128 Uiso 1.00 calc .
H(25c) H 1.1328 0.1475 1.0330 0.1128 Uiso 1.00 calc .
H(27) H 0.3826 0.3235 0.5543 0.0800 Uiso 1.00 calc .
H(28) H 0.4389 0.4197 0.6924 0.0990 Uiso 1.00 calc .
H(29) H 0.3695 0.4632 0.8265 0.0984 Uiso 1.00 calc .
H(30) H 0.2402 0.4090 0.8184 0.0926 Uiso 1.00 calc .
H(31) H 0.1846 0.3114 0.6826 0.0769 Uiso 1.00 calc .
H(33) H 0.3809 0.1267 0.6687 0.1086 Uiso 1.00 calc .
H(34) H 0.3850 0.0156 0.7612 0.1603 Uiso 1.00 calc .
H(35) H 0.2330 -0.0243 0.7078 0.1746 Uiso 1.00 calc .
H(36) H 0.0737 0.0558 0.5727 0.1640 Uiso 1.00 calc .
H(37) H 0.0706 0.1668 0.4810 0.1075 Uiso 1.00 calc .
H(39) H 0.0711 0.4024 0.4987 0.0618 Uiso 1.00 calc .
H(40) H -0.1005 0.4673 0.3736 0.0717 Uiso 1.00 calc .
H(41) H -0.1717 0.3956 0.2078 0.0896 Uiso 1.00 calc .
H(42) H -0.0682 0.2589 0.1727 0.1061 Uiso 1.00 calc .
H(43) H 0.0968 0.1932 0.2972 0.0945 Uiso 1.00 calc .
H(45) H 0.3771 0.0744 0.4795 0.0646 Uiso 1.00 calc .
H(46) H 0.4767 0.0286 0.3735 0.0753 Uiso 1.00 calc .
H(47) H 0.4669 0.1241 0.2555 0.0782 Uiso 1.00 calc .
H(48) H 0.3546 0.2685 0.2456 0.0852 Uiso 1.00 calc .
H(49) H 0.2559 0.3145 0.3534 0.0777 Uiso 1.00 calc .

loop_
_atom_site_aniso_label
_atom_site_aniso_U_11
_atom_site_aniso_U_22
_atom_site_aniso_U_33
_atom_site_aniso_U_12
_atom_site_aniso_U_13
_atom_site_aniso_U_23
Zn(1) 0.0797(3) 0.0624(3) 0.0564(3) -0.0451(2) 0.0296(2) -0.0097(2)
Zn(2) 0.0577(3) 0.0487(3) 0.0538(3) -0.0297(2) 0.0192(2) -0.0066(2)
O(1) 0.079(2) 0.063(2) 0.048(1) -0.048(1) 0.026(1) -0.012(1)
O(2) 0.126(3) 0.100(3) 0.074(2) -0.072(2) 0.037(2) 0.004(2)
O(3) 0.118(3) 0.077(2) 0.092(3) -0.021(2) 0.035(2) -0.025(2)
O(4) 0.067(1) 0.050(1) 0.075(2) -0.032(1) 0.017(1) -0.008(1)
O(5) 0.056(2) 0.097(2) 0.079(2) -0.021(2) 0.016(1) 0.012(2)
O(6) 0.089(2) 0.085(2) 0.096(3) -0.048(2) 0.058(2) -0.024(2)
O(7) 0.080(2) 0.071(2) 0.074(2) -0.038(1) 0.040(2) -0.021(1)
O(8) 0.089(2) 0.074(2) 0.061(2) -0.047(2) 0.019(1) 0.003(1)
O(9) 0.067(2) 0.059(2) 0.069(2) -0.034(1) 0.014(1) 0.005(1)
N(1) 0.104(3) 0.087(3) 0.066(2) -0.075(2) 0.030(2) -0.017(2)
N(2) 0.058(2) 0.049(2) 0.063(2) -0.027(1) 0.020(1) 0.003(1)
C(1) 0.067(2) 0.051(2) 0.050(2) -0.033(2) 0.024(2) -0.008(2)
C(2) 0.079(2) 0.070(3) 0.056(2) -0.046(2) 0.021(2) -0.006(2)
C(3) 0.112(4) 0.094(3) 0.054(3) -0.068(3) 0.013(2) -0.006(2)
C(4) 0.144(5) 0.102(4) 0.052(3) -0.077(4) 0.037(3) -0.011(3)
C(5) 0.102(3) 0.079(3) 0.066(3) -0.046(3) 0.042(2) -0.007(2)
C(6) 0.082(2) 0.057(2) 0.056(2) -0.036(2) 0.031(2) -0.007(2)
C(7) 0.080(3) 0.088(3) 0.063(3) -0.058(2) 0.023(2) -0.011(2)
C(8) 0.120(4) 0.147(5) 0.085(4) -0.104(4) 0.033(3) -0.001(4)
C(9) 0.171(6) 0.161(7) 0.096(5) -0.135(6) 0.037(4) 0.000(4)
C(10) 0.29(1) 0.29(1) 0.085(5) -0.22(1) 0.001(7) 0.055(7)
C(11) 0.150(5) 0.079(3) 0.084(4) -0.078(4) 0.038(4) -0.022(3)
C(12) 0.148(6) 0.091(4) 0.148(7) -0.034(4) 0.044(5) -0.047(5)
C(13) 0.121(6) 0.20(1) 0.159(9) 0.021(6) 0.040(6) -0.054(8)
C(14) 0.247(10) 0.182(8) 0.061(4) -0.143(8) 0.068(5) -0.030(4)
C(15) 0.065(2) 0.058(2) 0.067(2) -0.026(2) 0.033(2) -0.002(2)
C(16) 0.062(2) 0.066(2) 0.076(3) -0.038(2) 0.024(2) 0.002(2)
C(17) 0.073(2) 0.061(2) 0.081(3) -0.041(2) 0.017(2) 0.001(2)
C(18) 0.074(2) 0.054(2) 0.086(3) -0.024(2) 0.013(2) -0.018(2)
C(19) 0.075(2) 0.055(2) 0.071(3) -0.029(2) 0.020(2) 0.013(2)
C(20) 0.069(2) 0.075(3) 0.064(3) -0.031(2) 0.009(2) 0.019(2)
C(21) 0.061(3) 0.146(6) 0.112(5) -0.012(3) 0.029(3) 0.021(4)
C(22) 0.070(2) 0.085(3) 0.054(2) -0.036(2) 0.029(2) -0.017(2)
C(23) 0.101(4) 0.137(5) 0.089(4) -0.060(4) 0.058(3) -0.047(4)
C(24) 0.067(2) 0.055(2) 0.058(2) -0.024(2) 0.018(2) -0.001(2)
C(25) 0.091(3) 0.100(4) 0.083(4) -0.035(3) 0.011(3) 0.026(3)
C(26) 0.047(2) 0.048(2) 0.051(2) -0.002(1) 0.016(1) 0.005(2)
C(27) 0.078(3) 0.065(2) 0.065(3) -0.026(2) 0.033(2) -0.006(2)
C(28) 0.085(3) 0.092(3) 0.086(4) -0.043(3) 0.037(3) -0.011(3)
C(29) 0.066(3) 0.088(3) 0.073(3) -0.023(2) 0.016(2) -0.022(3)
C(30) 0.063(2) 0.094(3) 0.056(3) -0.008(2) 0.023(2) -0.017(2)
C(31) 0.061(2) 0.069(2) 0.058(2) -0.012(2) 0.024(2) 0.000(2)
C(32) 0.092(3) 0.047(2) 0.084(3) -0.011(2) 0.056(3) -0.004(2)
C(33) 0.112(4) 0.066(3) 0.099(4) 0.012(3) 0.066(3) 0.029(3)
C(34) 0.201(8) 0.078(4) 0.139(6) 0.023(5) 0.120(7) 0.044(4)
C(35) 0.24(1) 0.070(4) 0.20(1) -0.027(6) 0.165(10) 0.011(5)
C(36) 0.224(10) 0.103(5) 0.171(8) -0.084(6) 0.135(8) -0.019(6)
C(37) 0.126(4) 0.068(3) 0.114(4) -0.043(3) 0.076(4) -0.016(3)
C(38) 0.056(2) 0.052(2) 0.061(2) -0.018(2) 0.027(2) -0.002(2)
C(39) 0.054(2) 0.047(2) 0.058(2) -0.018(2) 0.021(2) 0.005(2)
C(40) 0.052(2) 0.062(2) 0.070(3) -0.016(2) 0.023(2) 0.013(2)
C(41) 0.054(2) 0.093(3) 0.071(3) -0.025(2) 0.011(2) 0.011(2)
C(42) 0.083(3) 0.117(4) 0.064(3) -0.047(3) 0.021(2) -0.023(3)
C(43) 0.070(2) 0.076(3) 0.077(3) -0.024(2) 0.023(2) -0.025(2)
C(44) 0.051(2) 0.044(2) 0.053(2) -0.010(1) 0.019(2) -0.002(2)
C(45) 0.060(2) 0.042(2) 0.061(2) -0.017(2) 0.024(2) -0.007(2)
C(46) 0.061(2) 0.052(2) 0.079(3) -0.016(2) 0.035(2) -0.016(2)
C(47) 0.062(2) 0.077(3) 0.060(3) -0.020(2) 0.030(2) -0.008(2)
C(48) 0.079(3) 0.072(3) 0.067(3) -0.010(2) 0.037(2) 0.017(2)
C(49) 0.075(2) 0.056(2) 0.062(3) -0.003(2) 0.035(2) 0.011(2)
B(1) 0.053(2) 0.044(2) 0.057(2) -0.009(2) 0.025(2) -0.002(2)

loop_
_atom_type_symbol
_atom_type_description
_atom_type_scat_dispersion_real
_atom_type_scat_dispersion_imag
_atom_type_scat_source
C C 0.003 0.002
;International Tables for Crystallography
(1992, Vol. C, Tables 4.2.6.8 and 6.1.1.1)
;
H H 0.000 0.000
;International Tables for Crystallography
(1992, Vol. C, Table 6.1.1.2)
;
B B 0.001 0.001
;International Tables for Crystallography
(1992, Vol. C, Tables 4.2.6.8 and 6.1.1.1)
;
N N 0.006 0.003
;International Tables for Crystallography
(1992, Vol. C, Tables 4.2.6.8 and 6.1.1.1)
;
O O 0.011 0.006
;International Tables for Crystallography
(1992, Vol. C, Tables 4.2.6.8 and 6.1.1.1)
;
Zn Zn 0.284 1.430
;International Tables for Crystallography
(1992, Vol. C, Tables 4.2.6.8 and 6.1.1.1)
;
Cl Cl 0.148 0.159
;International Tables for Crystallography
(1992, Vol. C, Tables 4.2.6.8 and 6.1.1.1)
;

loop_
_geom_bond_atom_site_label_1
_geom_bond_atom_site_label_2
_geom_bond_distance
_geom_bond_publ_flag
Zn(1) Zn(2) 3.2644(7) yes
Zn(1) O(1) 1.995(4) yes
Zn(1) O(2) 2.214(5) yes
Zn(1) O(3) 2.362(4) yes
Zn(1) O(6) 2.045(4) yes
Zn(1) O(8) 1.985(3) yes
Zn(1) N(1) 2.148(4) yes
Zn(2) O(1) 2.003(3) yes
Zn(2) O(4) 2.197(3) yes
Zn(2) O(5) 2.440(3) yes
Zn(2) O(7) 1.979(4) yes
Zn(2) O(9) 2.048(2) yes
Zn(2) N(2) 2.146(4) yes
O(1) C(1) 1.348(5) yes
O(2) C(9) 1.394(10) yes
O(2) C(10) 1.37(1) yes
O(3) C(12) 1.371(10) yes
O(3) C(13) 1.38(1) yes
O(4) C(17) 1.433(8) yes
O(4) C(18) 1.420(6) yes
O(5) C(20) 1.403(7) yes
O(5) C(21) 1.402(7) yes
O(6) C(22) 1.253(6) yes
O(7) C(22) 1.256(8) yes
O(8) C(24) 1.262(7) yes
O(9) C(24) 1.243(6) yes
N(1) C(7) 1.489(7) yes
N(1) C(8) 1.47(1) yes
N(1) C(11) 1.509(7) yes
N(2) C(15) 1.488(5) yes
N(2) C(16) 1.488(5) yes
N(2) C(19) 1.486(5) yes
C(1) C(2) 1.404(6) yes
C(1) C(6) 1.391(8) yes
C(2) C(3) 1.380(7) yes
C(2) C(7) 1.506(9) yes
C(3) C(4) 1.37(1) yes
C(4) C(5) 1.406(9) yes
C(4) C(14) 1.519(9) yes
C(5) C(6) 1.382(7) yes
C(6) C(15) 1.495(6) yes
C(8) C(9) 1.52(1) yes
C(11) C(12) 1.51(1) yes
C(16) C(17) 1.504(7) yes
C(19) C(20) 1.522(7) yes
C(22) C(23) 1.488(9) yes
C(24) C(25) 1.514(6) yes
C(26) C(27) 1.411(8) yes
C(26) C(31) 1.382(7) yes
C(26) B(1) 1.646(6) yes
C(27) C(28) 1.373(7) yes
C(28) C(29) 1.367(9) yes
C(29) C(30) 1.354(9) yes
C(30) C(31) 1.376(7) yes
C(32) C(33) 1.397(6) yes
C(32) C(37) 1.40(1) yes
C(32) B(1) 1.636(8) yes
C(33) C(34) 1.40(1) yes
C(34) C(35) 1.37(2) yes
C(35) C(36) 1.39(1) yes
C(36) C(37) 1.39(2) yes
C(38) C(39) 1.403(5) yes
C(38) C(43) 1.396(6) yes
C(38) B(1) 1.659(5) yes
C(39) C(40) 1.392(4) yes
C(40) C(41) 1.377(6) yes
C(41) C(42) 1.367(8) yes
C(42) C(43) 1.351(6) yes
C(44) C(45) 1.396(4) yes
C(44) C(49) 1.399(7) yes
C(44) B(1) 1.649(7) yes
